data_1516026
loop_
_publ_author_name
'Suttil, James A.'
'Wasserscheid, Peter'
'McGuinness, David S.'
'Gardiner, Michael G.'
'Evans, Stephen J.'

_publ_section_title
;
 A survey of pendant donor-functionalised (N,O) phosphine ligands for
 Cr-catalysed ethylene tri- and tetramerisation
;
_journal_issue 8
_journal_name_full 'Catalysis Science &amp; Technology'
_journal_page_first 2574
_journal_paper_doi 10.1039/c4cy00457d
_journal_volume 4
_journal_year 2014
_chemical_formula_sum 'C25 H24 N2 P2'
_chemical_formula_weight 414.40
_chemical_name_systematic
; 
 ? 
;
_space_group_IT_number 14
_symmetry_cell_setting monoclinic
_symmetry_Int_Tables_number 14
_symmetry_space_group_name_Hall '-P 2yn'
_symmetry_space_group_name_H-M 'P 1 21/n 1'
_atom_sites_solution_hydrogens geom
_atom_sites_solution_primary direct
_atom_sites_solution_secondary difmap
_audit_creation_method SHELXL-97
_cell_angle_alpha 90.00
_cell_angle_beta 109.523(2)
_cell_angle_gamma 90.00
_cell_formula_units_Z 4
_cell_length_a 14.4930(3)
_cell_length_b 10.3290(8)
_cell_length_c 15.3920(3)
_cell_measurement_reflns_used 33528
_cell_measurement_temperature 100(2)
_cell_measurement_theta_max 28.59
_cell_measurement_theta_min 2.47
_cell_volume 2171.68(18)
_computing_cell_refinement XDS
_computing_data_collection BLU-ICE
_computing_data_reduction XDS
_computing_molecular_graphics
;
'X-SEED (Barbour, 2008) and ORTEPIII (Farrugia, 1998)' 
;
_computing_publication_material 'WinGX (Farrugia, 1999)'
_computing_structure_refinement 'SHELXL-97 (Sheldrick, 1997)'
_computing_structure_solution 'SHELXS-97 (Sheldrick, 1990)'
_diffrn_ambient_temperature 100(2)
_diffrn_detector_area_resol_mean 'ADSC Q210'
_diffrn_measured_fraction_theta_full 0.982
_diffrn_measured_fraction_theta_max 0.982
_diffrn_measurement_device_type '3-BM1 Australian Synchrotron'
_diffrn_measurement_method Rotation
_diffrn_radiation_monochromator Si<111>
_diffrn_radiation_source 'synchrotron BM'
_diffrn_radiation_type Synchrotron
_diffrn_radiation_wavelength 0.71073
_diffrn_reflns_av_R_equivalents 0.0421
_diffrn_reflns_av_sigmaI/netI 0.0236
_diffrn_reflns_limit_h_max 19
_diffrn_reflns_limit_h_min -19
_diffrn_reflns_limit_k_max 13
_diffrn_reflns_limit_k_min -13
_diffrn_reflns_limit_l_max 20
_diffrn_reflns_limit_l_min -20
_diffrn_reflns_number 35591
_diffrn_reflns_theta_full 28.59
_diffrn_reflns_theta_max 28.59
_diffrn_reflns_theta_min 2.47
_exptl_absorpt_coefficient_mu 0.214
_exptl_absorpt_correction_type none
_exptl_crystal_colour colourless
_exptl_crystal_density_diffrn 1.267
_exptl_crystal_density_method 'not measured'
_exptl_crystal_description prism
_exptl_crystal_F_000 872
_exptl_crystal_size_max 0.15
_exptl_crystal_size_mid 0.15
_exptl_crystal_size_min 0.15
_refine_diff_density_max 0.358
_refine_diff_density_min -0.426
_refine_diff_density_rms 0.056
_refine_ls_extinction_method none
_refine_ls_goodness_of_fit_ref 1.020
_refine_ls_hydrogen_treatment mixed
_refine_ls_matrix_type full
_refine_ls_number_parameters 266
_refine_ls_number_reflns 5447
_refine_ls_number_restraints 0
_refine_ls_restrained_S_all 1.020
_refine_ls_R_factor_all 0.0383
_refine_ls_R_factor_gt 0.0366
_refine_ls_shift/su_max 0.001
_refine_ls_shift/su_mean 0.000
_refine_ls_structure_factor_coef Fsqd
_refine_ls_weighting_details 'calc w=1/[\s^2^(Fo^2^)+(0.0500P)^2^+1.2285P] where P=(Fo^2^+2Fc^2^)/3'
_refine_ls_weighting_scheme calc
_refine_ls_wR_factor_gt 0.0947
_refine_ls_wR_factor_ref 0.0960
_reflns_number_gt 5163
_reflns_number_total 5447
_reflns_threshold_expression >2sigma(I)
_cod_data_source_file c4cy00457d1.cif
_cod_data_source_block d:\21js00
_cod_depositor_comments 'Adding full bibliography for 1516026--1516030.cif.'
_cod_original_sg_symbol_H-M P21/n
_cod_database_code 1516026

loop_
_symmetry_equiv_pos_as_xyz
'x, y, z'
'-x+1/2, y+1/2, -z+1/2'
'-x, -y, -z'
'x-1/2, -y-1/2, z-1/2'

loop_
_atom_site_label
_atom_site_type_symbol
_atom_site_fract_x
_atom_site_fract_y
_atom_site_fract_z
_atom_site_U_iso_or_equiv
_atom_site_adp_type
_atom_site_occupancy
_atom_site_symmetry_multiplicity
_atom_site_calc_flag
_atom_site_refinement_flags
P1 P 0.27833(2) 0.36586(3) -0.005954(19) 0.01528(8) Uani 1 1 d .
P2 P 0.40996(2) 0.31267(3) 0.192446(19) 0.01549(8) Uani 1 1 d .
N1 N 0.38094(7) 0.30230(9) 0.07513(7) 0.01610(19) Uani 1 1 d .
N2 N 0.45472(7) 0.25211(10) 0.04019(7) 0.0183(2) Uani 1 1 d .
C1 C 0.17687(8) 0.29819(11) 0.02435(8) 0.0163(2) Uani 1 1 d .
C2 C 0.18414(9) 0.17988(11) 0.07012(8) 0.0203(2) Uani 1 1 d .
H2 H 0.2460 0.1385 0.0944 0.024 Uiso 1 1 calc R
C3 C 0.10168(10) 0.12193(13) 0.08061(9) 0.0253(3) Uani 1 1 d .
H3 H 0.1077 0.0424 0.1131 0.030 Uiso 1 1 calc R
C4 C 0.01061(10) 0.18055(13) 0.04350(10) 0.0263(3) Uani 1 1 d .
H4 H -0.0458 0.1407 0.0499 0.032 Uiso 1 1 calc R
C5 C 0.00229(9) 0.29746(13) -0.00300(9) 0.0239(2) Uani 1 1 d .
H5 H -0.0600 0.3374 -0.0285 0.029 Uiso 1 1 calc R
C6 C 0.08454(9) 0.35640(12) -0.01251(8) 0.0194(2) Uani 1 1 d .
H6 H 0.0782 0.4366 -0.0442 0.023 Uiso 1 1 calc R
C7 C 0.28029(8) 0.53606(11) 0.02826(8) 0.0174(2) Uani 1 1 d .
C8 C 0.25963(9) 0.57948(12) 0.10563(9) 0.0207(2) Uani 1 1 d .
H8 H 0.2371 0.5201 0.1412 0.025 Uiso 1 1 calc R
C9 C 0.27188(10) 0.70948(13) 0.13089(9) 0.0257(3) Uani 1 1 d .
H9 H 0.2575 0.7386 0.1835 0.031 Uiso 1 1 calc R
C10 C 0.30515(10) 0.79659(12) 0.07930(10) 0.0262(3) Uani 1 1 d .
H10 H 0.3138 0.8851 0.0969 0.031 Uiso 1 1 calc R
H2N H 0.4673(13) 0.3139(17) 0.0041(12) 0.030 Uiso 1 1 d .
C11 C 0.32572(9) 0.75473(12) 0.00223(9) 0.0238(2) Uani 1 1 d .
H11 H 0.3487 0.8144 -0.0328 0.029 Uiso 1 1 calc R
C12 C 0.31263(9) 0.62507(12) -0.02383(8) 0.0206(2) Uani 1 1 d .
H12 H 0.3257 0.5969 -0.0773 0.025 Uiso 1 1 calc R
C13 C 0.51770(8) 0.41780(11) 0.22853(8) 0.0167(2) Uani 1 1 d .
C14 C 0.53461(9) 0.51097(12) 0.17009(8) 0.0209(2) Uani 1 1 d .
H14 H 0.4927 0.5154 0.1077 0.025 Uiso 1 1 calc R
C15 C 0.61203(10) 0.59749(13) 0.20180(9) 0.0243(2) Uani 1 1 d .
H15 H 0.6228 0.6604 0.1612 0.029 Uiso 1 1 calc R
C16 C 0.67380(9) 0.59221(13) 0.29292(9) 0.0224(2) Uani 1 1 d .
H16 H 0.7273 0.6506 0.3145 0.027 Uiso 1 1 calc R
C17 C 0.65692(9) 0.50124(13) 0.35209(9) 0.0234(2) Uani 1 1 d .
H17 H 0.6985 0.4980 0.4146 0.028 Uiso 1 1 calc R
C18 C 0.57949(9) 0.41471(12) 0.32042(8) 0.0219(2) Uani 1 1 d .
H18 H 0.5684 0.3529 0.3616 0.026 Uiso 1 1 calc R
C19 C 0.46546(8) 0.15404(11) 0.23057(8) 0.0175(2) Uani 1 1 d .
C20 C 0.40875(9) 0.06445(12) 0.25859(8) 0.0193(2) Uani 1 1 d .
H20 H 0.3453 0.0884 0.2581 0.023 Uiso 1 1 calc R
C21 C 0.44381(10) -0.05924(12) 0.28716(8) 0.0239(3) Uani 1 1 d .
H21 H 0.4045 -0.1192 0.3060 0.029 Uiso 1 1 calc R
C22 C 0.53647(11) -0.09480(13) 0.28804(9) 0.0269(3) Uani 1 1 d .
H22 H 0.5606 -0.1793 0.3072 0.032 Uiso 1 1 calc R
C23 C 0.59402(10) -0.00640(13) 0.26082(9) 0.0265(3) Uani 1 1 d .
H23 H 0.6574 -0.0308 0.2614 0.032 Uiso 1 1 calc R
C24 C 0.55913(9) 0.11759(13) 0.23274(9) 0.0225(2) Uani 1 1 d .
H24 H 0.5991 0.1777 0.2150 0.027 Uiso 1 1 calc R
C25 C 0.41890(10) 0.13691(12) -0.01580(10) 0.0250(3) Uani 1 1 d .
H25A H 0.4127 0.0656 0.0239 0.037 Uiso 1 1 calc R
H25B H 0.4652 0.1125 -0.0471 0.037 Uiso 1 1 calc R
H25C H 0.3548 0.1553 -0.0618 0.037 Uiso 1 1 calc R

loop_
_atom_site_aniso_label
_atom_site_aniso_U_11
_atom_site_aniso_U_22
_atom_site_aniso_U_33
_atom_site_aniso_U_23
_atom_site_aniso_U_13
_atom_site_aniso_U_12
P1 0.01495(14) 0.01559(14) 0.01503(14) 0.00039(10) 0.00465(11) 0.00180(10)
P2 0.01460(14) 0.01726(15) 0.01515(14) 0.00121(10) 0.00569(11) 0.00134(10)
N1 0.0140(4) 0.0194(5) 0.0156(4) 0.0006(3) 0.0059(3) 0.0041(3)
N2 0.0168(4) 0.0204(5) 0.0204(5) 0.0003(4) 0.0098(4) 0.0029(4)
C1 0.0151(5) 0.0168(5) 0.0154(5) -0.0032(4) 0.0032(4) -0.0001(4)
C2 0.0199(5) 0.0179(5) 0.0208(5) -0.0009(4) 0.0037(4) -0.0009(4)
C3 0.0291(6) 0.0207(6) 0.0259(6) -0.0015(5) 0.0089(5) -0.0069(5)
C4 0.0230(6) 0.0282(6) 0.0301(6) -0.0096(5) 0.0118(5) -0.0097(5)
C5 0.0165(5) 0.0275(6) 0.0265(6) -0.0088(5) 0.0057(4) -0.0006(4)
C6 0.0173(5) 0.0198(5) 0.0196(5) -0.0029(4) 0.0041(4) 0.0020(4)
C7 0.0138(5) 0.0162(5) 0.0202(5) 0.0006(4) 0.0031(4) 0.0015(4)
C8 0.0195(5) 0.0195(5) 0.0243(6) -0.0016(4) 0.0087(4) -0.0006(4)
C9 0.0275(6) 0.0219(6) 0.0282(6) -0.0064(5) 0.0099(5) -0.0013(5)
C10 0.0267(6) 0.0173(5) 0.0302(6) -0.0024(5) 0.0037(5) -0.0016(5)
C11 0.0223(6) 0.0205(6) 0.0248(6) 0.0045(5) 0.0028(5) -0.0021(4)
C12 0.0202(5) 0.0205(6) 0.0200(5) 0.0028(4) 0.0052(4) 0.0014(4)
C13 0.0161(5) 0.0174(5) 0.0172(5) 0.0002(4) 0.0063(4) 0.0013(4)
C14 0.0238(5) 0.0223(6) 0.0158(5) 0.0018(4) 0.0055(4) -0.0027(5)
C15 0.0292(6) 0.0242(6) 0.0206(6) 0.0011(5) 0.0098(5) -0.0062(5)
C16 0.0198(5) 0.0240(6) 0.0234(6) -0.0031(5) 0.0073(5) -0.0040(5)
C17 0.0211(5) 0.0265(6) 0.0189(5) 0.0010(5) 0.0017(4) -0.0007(5)
C18 0.0221(5) 0.0234(6) 0.0187(5) 0.0042(4) 0.0046(4) -0.0007(5)
C19 0.0188(5) 0.0180(5) 0.0156(5) 0.0015(4) 0.0054(4) 0.0010(4)
C20 0.0197(5) 0.0211(5) 0.0155(5) 0.0011(4) 0.0037(4) -0.0012(4)
C21 0.0307(6) 0.0191(6) 0.0187(5) 0.0014(4) 0.0038(5) -0.0046(5)
C22 0.0379(7) 0.0182(6) 0.0221(6) 0.0016(5) 0.0067(5) 0.0059(5)
C23 0.0284(6) 0.0259(6) 0.0256(6) 0.0034(5) 0.0095(5) 0.0103(5)
C24 0.0222(6) 0.0235(6) 0.0235(6) 0.0047(5) 0.0098(5) 0.0044(5)
C25 0.0266(6) 0.0206(6) 0.0296(6) -0.0035(5) 0.0118(5) 0.0040(5)

loop_
_atom_type_symbol
_atom_type_description
_atom_type_scat_dispersion_real
_atom_type_scat_dispersion_imag
_atom_type_scat_source
C C 0.0033 0.0016 'International Tables Vol C Tables 4.2.6.8 and 6.1.1.4'
H H 0.0000 0.0000 'International Tables Vol C Tables 4.2.6.8 and 6.1.1.4'
N N 0.0061 0.0033 'International Tables Vol C Tables 4.2.6.8 and 6.1.1.4'
P P 0.1023 0.0942 'International Tables Vol C Tables 4.2.6.8 and 6.1.1.4'

loop_
_geom_angle_atom_site_label_1
_geom_angle_atom_site_label_2
_geom_angle_atom_site_label_3
_geom_angle
N1 P1 C1 104.10(5)
N1 P1 C7 103.35(5)
C1 P1 C7 103.33(5)
N1 P2 C13 103.93(5)
N1 P2 C19 102.02(5)
C13 P2 C19 101.23(5)
N2 N1 P2 117.58(7)
N2 N1 P1 115.78(7)
P2 N1 P1 126.04(6)
N1 N2 C25 110.56(9)
N1 N2 H2N 107.6(11)
C25 N2 H2N 108.5(11)
C2 C1 C6 118.69(11)
C2 C1 P1 122.20(9)
C6 C1 P1 118.30(9)
C3 C2 C1 120.75(12)
C3 C2 H2 119.6
C1 C2 H2 119.6
C4 C3 C2 119.92(12)
C4 C3 H3 120.0
C2 C3 H3 120.0
C5 C4 C3 119.86(12)
C5 C4 H4 120.1
C3 C4 H4 120.1
C4 C5 C6 120.39(12)
C4 C5 H5 119.8
C6 C5 H5 119.8
C5 C6 C1 120.39(12)
C5 C6 H6 119.8
C1 C6 H6 119.8
C8 C7 C12 119.09(11)
C8 C7 P1 124.50(9)
C12 C7 P1 116.20(9)
C9 C8 C7 120.29(12)
C9 C8 H8 119.9
C7 C8 H8 119.9
C10 C9 C8 120.08(12)
C10 C9 H9 120.0
C8 C9 H9 120.0
C11 C10 C9 120.17(12)
C11 C10 H10 119.9
C9 C10 H10 119.9
C10 C11 C12 119.95(12)
C10 C11 H11 120.0
C12 C11 H11 120.0
C11 C12 C7 120.41(12)
C11 C12 H12 119.8
C7 C12 H12 119.8
C14 C13 C18 118.49(11)
C14 C13 P2 122.03(9)
C18 C13 P2 119.11(9)
C15 C14 C13 120.86(11)
C15 C14 H14 119.6
C13 C14 H14 119.6
C14 C15 C16 120.10(11)
C14 C15 H15 119.9
C16 C15 H15 119.9
C17 C16 C15 119.60(11)
C17 C16 H16 120.2
C15 C16 H16 120.2
C16 C17 C18 120.32(11)
C16 C17 H17 119.8
C18 C17 H17 119.8
C17 C18 C13 120.61(11)
C17 C18 H18 119.7
C13 C18 H18 119.7
C20 C19 C24 118.71(11)
C20 C19 P2 116.75(9)
C24 C19 P2 124.54(9)
C21 C20 C19 121.02(11)
C21 C20 H20 119.5
C19 C20 H20 119.5
C22 C21 C20 119.75(12)
C22 C21 H21 120.1
C20 C21 H21 120.1
C21 C22 C23 119.89(12)
C21 C22 H22 120.1
C23 C22 H22 120.1
C24 C23 C22 120.34(12)
C24 C23 H23 119.8
C22 C23 H23 119.8
C23 C24 C19 120.28(12)
C23 C24 H24 119.9
C19 C24 H24 119.9
N2 C25 H25A 109.5
N2 C25 H25B 109.5
H25A C25 H25B 109.5
N2 C25 H25C 109.5
H25A C25 H25C 109.5
H25B C25 H25C 109.5

loop_
_geom_bond_atom_site_label_1
_geom_bond_atom_site_label_2
_geom_bond_distance
P1 N1 1.7204(10)
P1 C1 1.8239(12)
P1 C7 1.8326(12)
P2 N1 1.7150(10)
P2 C13 1.8292(12)
P2 C19 1.8331(12)
N1 N2 1.4443(13)
N2 C25 1.4591(16)
N2 H2N 0.903(18)
C1 C2 1.3968(16)
C1 C6 1.4024(16)
C2 C3 1.3935(17)
C2 H2 0.9500
C3 C4 1.390(2)
C3 H3 0.9500
C4 C5 1.388(2)
C4 H4 0.9500
C5 C6 1.3890(17)
C5 H5 0.9500
C6 H6 0.9500
C7 C8 1.3955(16)
C7 C12 1.3996(16)
C8 C9 1.3927(17)
C8 H8 0.9500
C9 C10 1.3887(19)
C9 H9 0.9500
C10 C11 1.3854(19)
C10 H10 0.9500
C11 C12 1.3927(18)
C11 H11 0.9500
C12 H12 0.9500
C13 C14 1.3939(16)
C13 C18 1.3990(16)
C14 C15 1.3892(17)
C14 H14 0.9500
C15 C16 1.3900(17)
C15 H15 0.9500
C16 C17 1.3861(18)
C16 H16 0.9500
C17 C18 1.3892(18)
C17 H17 0.9500
C18 H18 0.9500
C19 C20 1.3981(16)
C19 C24 1.3985(16)
C20 C21 1.3908(17)
C20 H20 0.9500
C21 C22 1.388(2)
C21 H21 0.9500
C22 C23 1.392(2)
C22 H22 0.9500
C23 C24 1.3915(17)
C23 H23 0.9500
C24 H24 0.9500
C25 H25A 0.9800
C25 H25B 0.9800
C25 H25C 0.9800

loop_
_geom_torsion_atom_site_label_1
_geom_torsion_atom_site_label_2
_geom_torsion_atom_site_label_3
_geom_torsion_atom_site_label_4
_geom_torsion
C13 P2 N1 N2 58.59(9)
C19 P2 N1 N2 -46.36(9)
C13 P2 N1 P1 -112.10(7)
C19 P2 N1 P1 142.95(7)
C1 P1 N1 N2 134.51(8)
C7 P1 N1 N2 -117.80(8)
C1 P1 N1 P2 -54.65(8)
C7 P1 N1 P2 53.04(8)
P2 N1 N2 C25 120.71(9)
P1 N1 N2 C25 -67.65(11)
N1 P1 C1 C2 -27.09(11)
C7 P1 C1 C2 -134.79(10)
N1 P1 C1 C6 163.38(9)
C7 P1 C1 C6 55.67(10)
C6 C1 C2 C3 -1.25(17)
P1 C1 C2 C3 -170.75(10)
C1 C2 C3 C4 1.45(19)
C2 C3 C4 C5 -0.7(2)
C3 C4 C5 C6 -0.14(19)
C4 C5 C6 C1 0.32(19)
C2 C1 C6 C5 0.37(17)
P1 C1 C6 C5 170.28(9)
N1 P1 C7 C8 -72.04(11)
C1 P1 C7 C8 36.23(11)
N1 P1 C7 C12 102.60(9)
C1 P1 C7 C12 -149.13(9)
C12 C7 C8 C9 -0.52(18)
P1 C7 C8 C9 173.98(10)
C7 C8 C9 C10 -0.3(2)
C8 C9 C10 C11 0.4(2)
C9 C10 C11 C12 0.3(2)
C10 C11 C12 C7 -1.05(19)
C8 C7 C12 C11 1.17(17)
P1 C7 C12 C11 -173.77(9)
N1 P2 C13 C14 27.49(11)
C19 P2 C13 C14 133.03(10)
N1 P2 C13 C18 -159.61(9)
C19 P2 C13 C18 -54.07(11)
C18 C13 C14 C15 1.08(18)
P2 C13 C14 C15 174.02(10)
C13 C14 C15 C16 -0.1(2)
C14 C15 C16 C17 -0.8(2)
C15 C16 C17 C18 0.8(2)
C16 C17 C18 C13 0.2(2)
C14 C13 C18 C17 -1.10(18)
P2 C13 C18 C17 -174.25(10)
N1 P2 C19 C20 -105.07(9)
C13 P2 C19 C20 147.87(9)
N1 P2 C19 C24 74.51(11)
C13 P2 C19 C24 -32.55(12)
C24 C19 C20 C21 -0.73(17)
P2 C19 C20 C21 178.88(9)
C19 C20 C21 C22 0.01(18)
C20 C21 C22 C23 0.34(19)
C21 C22 C23 C24 0.0(2)
C22 C23 C24 C19 -0.8(2)
C20 C19 C24 C23 1.09(18)
P2 C19 C24 C23 -178.48(10)
